data_7058007
loop_
_publ_author_name
'Packiaraj, S.'
'Kanchana, P.'
'Pushpaveni, A.'
'Puschmann, H.'
'Govindarajan, S.'

_publ_section_title
;
 Different coordination geometries of lighter lanthanates driven by the
 symmetry of guanidines as charge compensators
;
_journal_issue 2
_journal_name_full 'New Journal of Chemistry'
_journal_page_first 979
_journal_paper_doi 10.1039/C8NJ03600D
_journal_volume 43
_journal_year 2019
_chemical_absolute_configuration ad
_chemical_formula_moiety 'C12 H12 Nd1 O12 S3, 3(C H6 N3)'
_chemical_formula_sum 'C15 H30 N9 Nd O12 S3'
_chemical_formula_weight 768.90
_space_group_crystal_system hexagonal
_space_group_IT_number 190
_space_group_name_Hall 'P -6c -2c'
_space_group_name_H-M_alt 'P -6 2 c'
_symmetry_space_group_name_Hall 'P -6c -2c'
_symmetry_space_group_name_H-M 'P -6 2 c'
_atom_sites_solution_hydrogens geom
_atom_sites_solution_primary iterative
_atom_sites_solution_secondary difmap
_audit_creation_date 2012-05-30
_audit_creation_method
;
Olex2 1.2-alpha
(compiled 2012.05.09 svn.r2324, GUI svn.r4230)
;
_audit_update_record
;
2012-07-11 deposited with the CCDC.
2018-12-04 downloaded from the CCDC.
;
_cell_angle_alpha 90.00
_cell_angle_beta 90.00
_cell_angle_gamma 120.00
_cell_formula_units_Z 2
_cell_length_a 10.84404(19)
_cell_length_b 10.84404(19)
_cell_length_c 15.4345(4)
_cell_measurement_reflns_used 3636
_cell_measurement_temperature 120(2)
_cell_measurement_theta_max 32.4842
_cell_measurement_theta_min 2.5336
_cell_volume 1571.83(6)
_computing_cell_refinement
;
CrysAlisPro, Agilent Technologies,
Version 1.171.35.15 (release 03-08-2011 CrysAlis171 .NET)
(compiled Aug 3 2011,13:03:54)
;
_computing_data_collection
;
CrysAlisPro, Agilent Technologies,
Version 1.171.35.15 (release 03-08-2011 CrysAlis171 .NET)
(compiled Aug 3 2011,13:03:54)
;
_computing_data_reduction
;
CrysAlisPro, Agilent Technologies,
Version 1.171.35.15 (release 03-08-2011 CrysAlis171 .NET)
(compiled Aug 3 2011,13:03:54)
;
_computing_molecular_graphics
;
O. V. Dolomanov, L. J. Bourhis, R. J. Gildea, J. A. K. Howard and H. Puschmann,
OLEX2: a complete structure solution, refinement and analysis program.
J. Appl. Cryst. (2009). 42, 339-341.
;
_computing_publication_material
;
O. V. Dolomanov, L. J. Bourhis, R. J. Gildea, J. A. K. Howard and H. Puschmann,
OLEX2: a complete structure solution, refinement and analysis program.
J. Appl. Cryst. (2009). 42, 339-341.
;
_computing_structure_refinement
;
SHELXL, G.M. Sheldrick, Acta Cryst.
(2008). A64, 112-122
;
_computing_structure_solution
;
olex2.solve (L.J. Bourhis, O.V. Dolomanov, R.J. Gildea, J.A.K. Howard,
H. Puschmann, in preparation, 2011)
;
_diffrn_ambient_temperature 120(2)
_diffrn_detector_area_resol_mean 16.1511
_diffrn_measured_fraction_theta_full 0.998
_diffrn_measured_fraction_theta_max 0.977
_diffrn_measurement_details
;
#__ type_ start__ end____ width___ exp.time_
1 omega -87.00 28.00 1.0000 10.0000
omega____ theta____ kappa____ phi______ frames
- -26.3429 9.0000 164.0000 115

#__ type_ start__ end____ width___ exp.time_
2 omega 15.00 53.00 1.0000 10.0000
omega____ theta____ kappa____ phi______ frames
- 26.9679 -77.0000 -150.0000 38

#__ type_ start__ end____ width___ exp.time_
3 omega -96.00 -25.00 1.0000 10.0000
omega____ theta____ kappa____ phi______ frames
- -26.3429 -77.0000 120.0000 71
;
_diffrn_measurement_device_type 'Xcalibur, Sapphire3, Gemini ultra'
_diffrn_measurement_method '\w scans'
_diffrn_orient_matrix_UB_11 0.0280316000
_diffrn_orient_matrix_UB_12 0.0018263000
_diffrn_orient_matrix_UB_13 -0.0418143000
_diffrn_orient_matrix_UB_21 -0.0636198000
_diffrn_orient_matrix_UB_22 -0.0092700000
_diffrn_orient_matrix_UB_23 -0.0190475000
_diffrn_orient_matrix_UB_31 0.0294854000
_diffrn_orient_matrix_UB_32 0.0749173000
_diffrn_orient_matrix_UB_33 -0.0013102000
_diffrn_radiation_monochromator graphite
_diffrn_radiation_type 'Mo K\a'
_diffrn_radiation_wavelength 0.7107
_diffrn_reflns_av_R_equivalents 0.0410
_diffrn_reflns_av_unetI/netI 0.0252
_diffrn_reflns_limit_h_max 14
_diffrn_reflns_limit_h_min -14
_diffrn_reflns_limit_k_max 13
_diffrn_reflns_limit_k_min -13
_diffrn_reflns_limit_l_max 20
_diffrn_reflns_limit_l_min -19
_diffrn_reflns_number 13433
_diffrn_reflns_theta_full 26.00
_diffrn_reflns_theta_max 29.03
_diffrn_reflns_theta_min 2.54
_diffrn_source 'Enhance (Mo) X-ray Source'
_diffrn_source_current n/a
_diffrn_source_voltage n/a
_exptl_absorpt_coefficient_mu 1.915
_exptl_absorpt_correction_T_max 0.872
_exptl_absorpt_correction_T_min 0.779
_exptl_absorpt_correction_type analytical
_exptl_absorpt_process_details
;
CrysAlisPro, Agilent Technologies,
Version 1.171.35.15 (release 03-08-2011 CrysAlis171 .NET)
(compiled Aug 3 2011,13:03:54)
Analytical numeric absorption correction using a multifaceted crystal
model based on expressions derived by R.C. Clark & J.S. Reid.
(Clark, R. C. & Reid, J. S. (1995). Acta Cryst. A51, 887-897)
;
_exptl_crystal_colour 'clear colourless'
_exptl_crystal_colour_lustre clear
_exptl_crystal_colour_primary colourless
_exptl_crystal_density_diffrn 1.625
_exptl_crystal_density_method 'not measured'
_exptl_crystal_description irregular
_exptl_crystal_F_000 774
_exptl_crystal_size_max 0.3416
_exptl_crystal_size_mid 0.2208
_exptl_crystal_size_min 0.1462
_refine_diff_density_max 0.681
_refine_diff_density_min -0.420
_refine_diff_density_rms 0.091
_refine_ls_abs_structure_details 'Flack H D (1983), Acta Cryst. A39, 876-881'
_refine_ls_abs_structure_Flack -0.01(3)
_refine_ls_extinction_method none
_refine_ls_goodness_of_fit_ref 1.092
_refine_ls_hydrogen_treatment mixed
_refine_ls_matrix_type full
_refine_ls_number_parameters 82
_refine_ls_number_reflns 1401
_refine_ls_number_restraints 29
_refine_ls_restrained_S_all 1.093
_refine_ls_R_factor_all 0.0371
_refine_ls_R_factor_gt 0.0295
_refine_ls_shift/su_max 0.000
_refine_ls_shift/su_mean 0.000
_refine_ls_structure_factor_coef Fsqd
_refine_ls_weighting_details 'calc w=1/[\s^2^(Fo^2^)+(0.0431P)^2^+1.8655P] where P=(Fo^2^+2Fc^2^)/3'
_refine_ls_weighting_scheme calc
_refine_ls_wR_factor_gt 0.0767
_refine_ls_wR_factor_ref 0.0814
_reflns_number_gt 1218
_reflns_number_total 1401
_reflns_threshold_expression >2sigma(I)
_cod_data_source_file c8nj03600d2.cif
_cod_data_source_block ntg2
_cod_depositor_comments 'Adding full bibliography for 7058007--7058009.cif.'
_cod_database_code 7058007
_chemical_oxdiff_formula 'C15 H3 N9 Nd O12 S3'
_reflns_odcompleteness_completeness 99.71
_reflns_odcompleteness_iscentric 1
_reflns_odcompleteness_theta 30.44

loop_
_space_group_symop_id
_space_group_symop_operation_xyz
1 'x, y, z'
2 '-x+y, -x, -z+1/2'
3 '-y, x-y, z'
4 'x, y, -z+1/2'
5 '-x+y, -x, z'
6 '-y, x-y, -z+1/2'
7 'x-y, -y, -z'
8 '-x, -x+y, -z'
9 'y, x, -z'
10 'y, x, z+1/2'
11 'x-y, -y, z+1/2'
12 '-x, -x+y, z+1/2'

loop_
_atom_site_label
_atom_site_type_symbol
_atom_site_fract_x
_atom_site_fract_y
_atom_site_fract_z
_atom_site_U_iso_or_equiv
_atom_site_adp_type
_atom_site_occupancy
_atom_site_symmetry_multiplicity
_atom_site_calc_flag
_atom_site_refinement_flags
_atom_site_disorder_assembly
_atom_site_disorder_group
Nd1 Nd 0.0000 0.0000 0.7500 0.01756(13) Uani 1 6 d S . .
S2 S -0.13340(16) -0.35941(16) 0.7500 0.0364(3) Uani 1 2 d S . .
O O -0.1817(3) -0.1466(3) 0.6491(2) 0.0292(6) Uani 1 1 d D . .
C3 C -0.2539(5) -0.3932(4) 0.6610(3) 0.0365(10) Uani 1 1 d D . .
H3a H -0.2214 -0.4261 0.6123 0.044 Uiso 1 1 calc R A 1
H3b H -0.3466 -0.4710 0.6777 0.044 Uiso 1 1 calc R A 1
C4B C -0.2844(6) -0.2740(5) 0.6486(8) 0.033(4) Uani 0.40 1 d PDU B 2
N1 N 0.0000 -0.2243(5) 0.5000 0.0324(12) Uani 1 2 d S . .
H1 H -0.0560 -0.2126 0.4658 0.039 Uiso 0.50 1 calc PR . .
C0AA C 0.0000 -0.3457(7) 0.5000 0.0350(15) Uani 1 2 d S . .
N1AA N 0.0862(5) -0.3632(4) 0.5525(3) 0.0468(10) Uani 1 1 d . . .
H1Aa H 0.1421 -0.2954 0.5866 0.056 Uiso 1 1 calc R . .
H1Ab H 0.0864 -0.4424 0.5527 0.056 Uiso 1 1 calc R . .
O0 O -0.3835(6) -0.3055(7) 0.5883(4) 0.0503(15) Uani 0.60 1 d PDU B 1
C4A C -0.2739(6) -0.2736(5) 0.6295(6) 0.028(2) Uani 0.60 1 d PDU B 1
O2 O -0.4079(8) -0.3009(10) 0.6284(7) 0.052(2) Uani 0.40 1 d PDU B 2

loop_
_atom_site_aniso_label
_atom_site_aniso_U_11
_atom_site_aniso_U_22
_atom_site_aniso_U_33
_atom_site_aniso_U_23
_atom_site_aniso_U_13
_atom_site_aniso_U_12
Nd1 0.01459(14) 0.01459(14) 0.0235(2) 0.000 0.000 0.00729(7)
S2 0.0285(7) 0.0260(7) 0.0556(9) 0.000 0.000 0.0142(6)
O 0.0234(14) 0.0237(13) 0.0345(16) -0.0054(12) -0.0061(12) 0.0072(11)
C3 0.034(2) 0.026(2) 0.038(2) -0.0078(18) 0.0036(18) 0.0068(17)
C4B 0.033(4) 0.034(4) 0.033(4) -0.0002(10) -0.0002(10) 0.016(2)
N1 0.045(3) 0.0278(19) 0.030(3) -0.0036(10) -0.007(2) 0.0224(17)
C0AA 0.041(4) 0.029(2) 0.039(3) 0.0062(13) 0.012(3) 0.021(2)
N1AA 0.060(3) 0.036(2) 0.056(3) 0.0066(19) 0.005(2) 0.033(2)
O0 0.0492(17) 0.0496(17) 0.0499(18) 0.0004(10) -0.0031(10) 0.0231(11)
C4A 0.028(2) 0.028(2) 0.027(2) 0.0001(9) -0.0013(10) 0.0124(13)
O2 0.051(3) 0.052(2) 0.052(3) -0.0002(10) -0.0008(10) 0.0249(14)

loop_
_atom_type_symbol
_atom_type_description
_atom_type_scat_dispersion_real
_atom_type_scat_dispersion_imag
_atom_type_scat_source
C C 0.0033 0.0016 'International Tables Vol C Tables 4.2.6.8 and 6.1.1.4'
H H 0.0000 0.0000 'International Tables Vol C Tables 4.2.6.8 and 6.1.1.4'
N N 0.0061 0.0033 'International Tables Vol C Tables 4.2.6.8 and 6.1.1.4'
O O 0.0106 0.0060 'International Tables Vol C Tables 4.2.6.8 and 6.1.1.4'
Nd Nd -0.1943 3.0179 'International Tables Vol C Tables 4.2.6.8 and 6.1.1.4'
S S 0.1246 0.1234 'International Tables Vol C Tables 4.2.6.8 and 6.1.1.4'

loop_
_exptl_crystal_face_index_h
_exptl_crystal_face_index_k
_exptl_crystal_face_index_l
_exptl_crystal_face_perp_dist
_exptl_oxdiff_crystal_face_indexfrac_h
_exptl_oxdiff_crystal_face_indexfrac_k
_exptl_oxdiff_crystal_face_indexfrac_l
_exptl_oxdiff_crystal_face_x
_exptl_oxdiff_crystal_face_y
_exptl_oxdiff_crystal_face_z
-9 -6 1 0.1553 -8.9925 -6.0054 0.9983 -0.3048 0.6088 -0.7164
9 6 -1 0.1553 8.9925 6.0054 -0.9983 0.3048 -0.6088 0.7164
13 -14 -1 0.0731 12.9931 -13.9937 -0.9763 0.3795 -0.6783 -0.6640
-13 14 1 0.0731 -12.9931 13.9937 0.9763 -0.3795 0.6783 0.6640
-1 2 -22 0.1104 -0.9887 1.9847 -21.9881 0.8953 0.4633 0.1483
1 -2 22 0.1104 0.9887 -1.9847 21.9881 -0.8953 -0.4633 -0.1483
2 -14 0 0.1557 2.0011 -13.9999 0.0148 0.0299 0.0022 -0.9899
-2 14 0 0.1557 -2.0011 13.9999 -0.0148 -0.0299 -0.0022 0.9899

loop_
_geom_angle_atom_site_label_1
_geom_angle_atom_site_label_2
_geom_angle_atom_site_label_3
_geom_angle
_geom_angle_site_symmetry_1
_geom_angle_site_symmetry_3
O Nd1 O 135.45(5) 4_556 3
O Nd1 O 135.45(5) 5 6_556
O Nd1 O 82.07(11) 2_556 6_556
O Nd1 O 82.07(11) . 3
O Nd1 O 81.41(15) 6_556 3
O Nd1 O 82.07(11) 5 3
O Nd1 O 135.45(5) 2_556 3
O Nd1 O 135.45(5) . 6_556
O Nd1 O 135.45(5) . 2_556
O Nd1 O 82.07(11) 4_556 2_556
O Nd1 O 81.41(15) 4_556 .
O Nd1 O 135.45(5) 4_556 5
O Nd1 O 82.07(11) 4_556 6_556
O Nd1 O 81.41(15) 2_556 5
O Nd1 O 82.07(11) . 5
C3 S2 C3 99.3(3) 4_556 .
C4B O Nd1 135.4(5) . .
C4B O C4A 14.3(7) . .
C4A O Nd1 144.9(3) . .
C4B C3 S2 111.8(4) . .
C4B C3 C4A 12.1(6) . .
C4A C3 S2 118.3(3) . .
O C4B C3 119.1(4) . .
O2 C4B O 120.5(6) . .
O2 C4B C3 120.0(6) . .
N1 C0AA N1AA 119.8(3) . .
N1 C0AA N1AA 119.8(3) . 8_556
N1AA C0AA N1AA 120.3(7) 8_556 .
O C4A C3 119.1(4) . .
O0 C4A O 123.5(5) . .
O0 C4A C3 117.3(5) . .

loop_
_geom_bond_atom_site_label_1
_geom_bond_atom_site_label_2
_geom_bond_distance
_geom_bond_site_symmetry_2
Nd1 O 2.388(3) 5
Nd1 O 2.388(3) 6_556
Nd1 O 2.388(3) 3
Nd1 O 2.388(3) 4_556
Nd1 O 2.388(3) .
Nd1 O 2.388(3) 2_556
S2 C3 1.803(5) .
S2 C3 1.803(5) 4_556
O C4B 1.269(6) .
O C4A 1.269(6) .
C3 C4B 1.498(6) .
C3 C4A 1.498(6) .
C4B O2 1.259(10) .
N1 C0AA 1.317(9) .
C0AA N1AA 1.321(5) .
C0AA N1AA 1.321(5) 8_556
O0 C4A 1.235(7) .
